data_7021926
loop_
_publ_author_name
'Kaiser, Manuel'
'Leitner, Sebastian P.'
'Hirtenlehner, Christa'
'List, Manuela'
'Gerisch, Alexander'
'Monkowius, Uwe'

_publ_section_title
;
 Azobenzene-functionalized N-heterocyclic carbenes as photochromic ligands
 in silver(i) and gold(i) complexes.
;
_journal_issue 41
_journal_name_full 'Dalton transactions (Cambridge, England : 2003)'
_journal_page_first 14749
_journal_page_last 14756
_journal_paper_doi 10.1039/c3dt51565f
_journal_volume 42
_journal_year 2013
_chemical_formula_sum 'C22 H18 Au Cl N4'
_chemical_formula_weight 570.82
_space_group_crystal_system monoclinic
_space_group_IT_number 14
_space_group_name_Hall '-P 2ybc'
_space_group_name_H-M_alt 'P 1 21/c 1'
_symmetry_space_group_name_Hall '-P 2ybc'
_symmetry_space_group_name_H-M 'P 1 21/c 1'
_atom_sites_solution_hydrogens geom
_atom_sites_solution_primary direct
_atom_sites_solution_secondary difmap
_cell_angle_alpha 90
_cell_angle_beta 111.712(7)
_cell_angle_gamma 90
_cell_formula_units_Z 4
_cell_length_a 12.734(3)
_cell_length_b 13.625(2)
_cell_length_c 12.379(3)
_cell_measurement_reflns_used 6121
_cell_measurement_temperature 205.(2)
_cell_measurement_theta_max 24.4289
_cell_measurement_theta_min 2.2767
_cell_volume 1995.4(7)
_computing_cell_refinement 'SAINT V8.27B (Bruker AXS Inc., 2012)'
_computing_data_collection 'APEX2 Version 2009.9 (Bruker)'
_computing_data_reduction 'SAINT V8.27B (Bruker AXS Inc., 2012)'
_computing_molecular_graphics 'ORTEP-3 for Windows version 2.02 (Farrugia, 1997)'
_computing_publication_material 'SHELXL-97 and publCIF'
_computing_structure_refinement 'SHELXL-97 (Sheldrick, 2008)'
_computing_structure_solution 'SHELXS-97 (Sheldrick, 2008)'
_diffrn_ambient_temperature 205.(2)
_diffrn_measured_fraction_theta_full 0.977
_diffrn_measured_fraction_theta_max 0.977
_diffrn_measurement_device_type 'SMART X2S'
_diffrn_measurement_method omega-scan
_diffrn_radiation_monochromator 'doubly curved silicon crystal'
_diffrn_radiation_source 'sealed MicroFocus tube'
_diffrn_radiation_type 'Mo K\a'
_diffrn_radiation_wavelength 0.71073
_diffrn_reflns_av_R_equivalents 0.0780
_diffrn_reflns_av_sigmaI/netI 0.0582
_diffrn_reflns_limit_h_max 16
_diffrn_reflns_limit_h_min -16
_diffrn_reflns_limit_k_max 14
_diffrn_reflns_limit_k_min -18
_diffrn_reflns_limit_l_max 16
_diffrn_reflns_limit_l_min -16
_diffrn_reflns_number 27343
_diffrn_reflns_theta_full 28.33
_diffrn_reflns_theta_max 28.33
_diffrn_reflns_theta_min 2.47
_exptl_absorpt_coefficient_mu 7.522
_exptl_absorpt_correction_T_max 0.44
_exptl_absorpt_correction_T_min 0.12
_exptl_absorpt_correction_type multi-scan
_exptl_absorpt_process_details 'SADABS V2012/1 (Bruker AXS Inc.)'
_exptl_crystal_colour orange
_exptl_crystal_density_diffrn 1.900
_exptl_crystal_density_method 'not measured'
_exptl_crystal_description platelet
_exptl_crystal_F_000 1096
_exptl_crystal_size_max 0.490
_exptl_crystal_size_mid 0.260
_exptl_crystal_size_min 0.130
_refine_diff_density_max 3.641
_refine_diff_density_min -1.090
_refine_ls_extinction_method none
_refine_ls_goodness_of_fit_ref 1.058
_refine_ls_hydrogen_treatment constr
_refine_ls_matrix_type full
_refine_ls_number_parameters 253
_refine_ls_number_reflns 4854
_refine_ls_number_restraints 0
_refine_ls_restrained_S_all 1.058
_refine_ls_R_factor_all 0.0618
_refine_ls_R_factor_gt 0.0405
_refine_ls_shift/su_max 0.001
_refine_ls_shift/su_mean 0.000
_refine_ls_structure_factor_coef Fsqd
_refine_ls_weighting_details 'calc w=1/[\s^2^(Fo^2^)+(0.0437P)^2^+3.9493P] where P=(Fo^2^+2Fc^2^)/3'
_refine_ls_weighting_scheme calc
_refine_ls_wR_factor_gt 0.0974
_refine_ls_wR_factor_ref 0.1063
_reflns_number_gt 3644
_reflns_number_total 4854
_reflns_threshold_expression >2sigma(I)
_cod_data_source_file c3dt51565f.txt
_cod_data_source_block I
_cod_database_code 7021926

loop_
_space_group_symop_operation_xyz
'x, y, z'
'-x, y+1/2, -z+1/2'
'-x, -y, -z'
'x, -y-1/2, z-1/2'

loop_
_atom_site_type_symbol
_atom_site_label
_atom_site_fract_x
_atom_site_fract_y
_atom_site_fract_z
_atom_site_U_iso_or_equiv
_atom_site_adp_type
_atom_site_calc_flag
_atom_site_refinement_flags
_atom_site_occupancy
Au Au1 0.45729(2) 0.114675(17) 0.84846(2) 0.03362(10) Uani d . 1
Cl Cl1 0.50476(16) -0.02753(12) 0.78077(15) 0.0463(4) Uani d . 1
N N2 0.3227(5) 0.2966(4) 0.8259(4) 0.0365(12) Uani d . 1
N N3 0.0492(5) 0.2005(4) 0.3691(4) 0.0427(14) Uani d . 1
N N4 -0.0231(5) 0.1333(4) 0.3517(5) 0.0411(14) Uani d . 1
N N1 0.4532(5) 0.2911(4) 0.9944(4) 0.0385(13) Uani d . 1
C C1 0.4086(6) 0.2391(5) 0.8950(5) 0.0359(14) Uani d . 1
C C5 0.2517(6) 0.2695(5) 0.7097(5) 0.0358(14) Uani d . 1
C C6 0.1956(6) 0.1814(5) 0.6901(5) 0.0380(15) Uani d . 1
H H9 0.2033 0.139 0.7525 0.046 Uiso calc R 1
C C7 0.1277(6) 0.1553(5) 0.5782(6) 0.0391(15) Uani d . 1
H H8 0.0903 0.0944 0.564 0.047 Uiso calc R 1
C C8 0.1148(5) 0.2189(5) 0.4865(6) 0.0365(15) Uani d . 1
C C9 -0.0856(6) 0.1147(5) 0.2317(6) 0.0387(15) Uani d . 1
C C14 -0.0509(8) 0.1466(8) 0.1435(7) 0.074(3) Uani d . 1
H H5 0.0173 0.1812 0.1618 0.089 Uiso calc R 1
C C13 -0.1158(10) 0.1274(9) 0.0310(8) 0.093(4) Uani d . 1
H H4 -0.0911 0.1467 -0.0286 0.112 Uiso calc R 1
C C12 -0.2198(7) 0.0789(6) 0.0033(6) 0.0521(19) Uani d . 1
H H3 -0.2651 0.0663 -0.0748 0.063 Uiso calc R 1
C C11 -0.2537(7) 0.0510(5) 0.0880(6) 0.0455(17) Uani d . 1
H H2 -0.3238 0.0194 0.0697 0.055 Uiso calc R 1
C C10 -0.1857(7) 0.0683(5) 0.2040(6) 0.0486(18) Uani d . 1
H H1 -0.2099 0.0475 0.2634 0.058 Uiso calc R 1
C C15 0.1721(7) 0.3080(5) 0.5086(6) 0.0475(18) Uani d . 1
H H7 0.1648 0.3511 0.447 0.057 Uiso calc R 1
C C16 0.2399(6) 0.3334(5) 0.6213(6) 0.0461(18) Uani d . 1
H H6 0.2775 0.3942 0.6366 0.055 Uiso calc R 1
C C3 0.3162(7) 0.3824(5) 0.8814(6) 0.0448(18) Uani d . 1
H H10 0.2649 0.4342 0.8508 0.054 Uiso calc R 1
C C2 0.3969(7) 0.3780(5) 0.9871(6) 0.0450(17) Uani d . 1
H H18 0.4123 0.4257 1.0459 0.054 Uiso calc R 1
C C17 0.5532(6) 0.2624(5) 1.0957(5) 0.0440(17) Uani d . 1
H H17 0.5653 0.1916 1.0927 0.053 Uiso calc R 1
H H16 0.5394 0.2763 1.1669 0.053 Uiso calc R 1
C C18 0.6578(6) 0.3158(5) 1.0997(5) 0.0372(15) Uani d . 1
C C23 0.6738(9) 0.3501(6) 1.0029(7) 0.061(2) Uani d . 1
H H15 0.6156 0.3426 0.9298 0.073 Uiso calc R 1
C C22 0.7711(10) 0.3947(7) 1.0097(9) 0.073(3) Uani d . 1
H H14 0.781 0.4153 0.9416 0.088 Uiso calc R 1
C C21 0.8553(9) 0.4098(6) 1.1163(11) 0.070(3) Uani d . 1
H H13 0.9214 0.4434 1.1215 0.085 Uiso calc R 1
C C20 0.8433(8) 0.3766(6) 1.2127(9) 0.071(3) Uani d . 1
H H12 0.9024 0.3846 1.2851 0.085 Uiso calc R 1
C C19 0.7433(7) 0.3299(5) 1.2062(6) 0.0500(19) Uani d . 1
H H11 0.7345 0.3081 1.2745 0.06 Uiso calc R 1

loop_
_atom_site_aniso_label
_atom_site_aniso_U_11
_atom_site_aniso_U_22
_atom_site_aniso_U_33
_atom_site_aniso_U_12
_atom_site_aniso_U_13
_atom_site_aniso_U_23
Au1 0.03268(16) 0.03388(15) 0.03052(14) 0.00252(11) 0.00726(10) -0.00107(10)
Cl1 0.0491(11) 0.0392(9) 0.0473(9) 0.0090(8) 0.0140(8) -0.0084(7)
N2 0.040(3) 0.035(3) 0.028(3) 0.002(3) 0.006(2) -0.007(2)
N3 0.044(4) 0.050(3) 0.029(3) -0.005(3) 0.008(3) -0.001(3)
N4 0.040(4) 0.047(4) 0.032(3) -0.001(3) 0.008(3) -0.005(2)
N1 0.037(3) 0.039(3) 0.032(3) 0.004(3) 0.004(2) -0.005(2)
C1 0.036(4) 0.036(3) 0.030(3) -0.005(3) 0.006(3) -0.004(3)
C5 0.032(4) 0.039(4) 0.032(3) 0.001(3) 0.008(3) -0.006(3)
C6 0.039(4) 0.039(4) 0.031(3) 0.002(3) 0.008(3) 0.002(3)
C7 0.037(4) 0.038(4) 0.038(3) -0.001(3) 0.010(3) -0.003(3)
C8 0.025(3) 0.045(4) 0.037(3) -0.001(3) 0.008(3) 0.001(3)
C9 0.035(4) 0.039(4) 0.033(3) 0.003(3) 0.003(3) -0.003(3)
C14 0.059(6) 0.120(8) 0.045(4) -0.046(6) 0.021(4) -0.022(5)
C13 0.084(8) 0.159(11) 0.036(4) -0.073(7) 0.021(5) -0.015(5)
C12 0.058(5) 0.053(4) 0.034(4) -0.009(4) 0.004(4) -0.005(3)
C11 0.046(5) 0.039(4) 0.047(4) -0.016(3) 0.013(3) -0.007(3)
C10 0.058(5) 0.047(4) 0.046(4) -0.016(4) 0.027(4) 0.000(3)
C15 0.052(5) 0.047(4) 0.036(4) -0.006(4) 0.008(3) 0.005(3)
C16 0.046(5) 0.035(4) 0.043(4) -0.009(3) -0.001(3) 0.003(3)
C3 0.056(5) 0.035(4) 0.041(4) 0.018(3) 0.015(3) -0.002(3)
C2 0.050(5) 0.038(4) 0.044(4) 0.000(3) 0.014(3) -0.011(3)
C17 0.051(5) 0.049(4) 0.024(3) -0.001(3) 0.004(3) 0.006(3)
C18 0.044(4) 0.032(3) 0.032(3) 0.005(3) 0.009(3) -0.001(3)
C23 0.084(7) 0.061(5) 0.036(4) -0.019(5) 0.021(4) -0.007(4)
C22 0.097(9) 0.078(7) 0.071(6) -0.020(6) 0.061(7) -0.006(5)
C21 0.055(6) 0.050(5) 0.123(9) 0.000(4) 0.052(6) 0.002(5)
C20 0.046(6) 0.065(6) 0.080(7) -0.001(4) -0.003(5) 0.009(5)
C19 0.052(5) 0.048(4) 0.038(4) -0.005(4) 0.003(3) 0.000(3)

loop_
_atom_type_symbol
_atom_type_description
_atom_type_scat_dispersion_real
_atom_type_scat_dispersion_imag
_atom_type_scat_source
C C 0.0033 0.0016 'International Tables Vol C Tables 4.2.6.8 and 6.1.1.4'
H H 0.0000 0.0000 'International Tables Vol C Tables 4.2.6.8 and 6.1.1.4'
N N 0.0061 0.0033 'International Tables Vol C Tables 4.2.6.8 and 6.1.1.4'
Cl Cl 0.1484 0.1585 'International Tables Vol C Tables 4.2.6.8 and 6.1.1.4'
Au Au -2.0133 8.8022 'International Tables Vol C Tables 4.2.6.8 and 6.1.1.4'

loop_
_geom_angle_atom_site_label_1
_geom_angle_atom_site_label_2
_geom_angle_atom_site_label_3
_geom_angle
C1 Au1 Cl1 175.76(19)
C1 N2 C3 111.0(5)
C1 N2 C5 122.9(5)
C3 N2 C5 126.0(6)
N4 N3 C8 115.1(5)
N3 N4 C9 113.5(6)
C1 N1 C2 111.2(6)
C1 N1 C17 125.2(6)
C2 N1 C17 123.5(6)
N1 C1 N2 103.9(5)
N1 C1 Au1 130.5(5)
N2 C1 Au1 125.5(4)
C16 C5 C6 121.4(6)
C16 C5 N2 118.9(6)
C6 C5 N2 119.7(6)
C5 C6 C7 119.6(6)
C5 C6 H9 120.2
C7 C6 H9 120.2
C6 C7 C8 120.0(6)
C6 C7 H8 120.0
C8 C7 H8 120.0
C7 C8 C15 119.3(6)
C7 C8 N3 125.4(6)
C15 C8 N3 115.3(6)
C10 C9 C14 119.5(7)
C10 C9 N4 117.4(7)
C14 C9 N4 123.1(7)
C13 C14 C9 119.8(8)
C13 C14 H5 120.1
C9 C14 H5 120.1
C14 C13 C12 120.2(8)
C14 C13 H4 119.9
C12 C13 H4 119.9
C11 C12 C13 119.6(7)
C11 C12 H3 120.2
C13 C12 H3 120.2
C12 C11 C10 120.3(7)
C12 C11 H2 119.8
C10 C11 H2 119.8
C9 C10 C11 120.6(7)
C9 C10 H1 119.7
C11 C10 H1 119.7
C16 C15 C8 120.1(6)
C16 C15 H7 119.9
C8 C15 H7 119.9
C5 C16 C15 119.5(6)
C5 C16 H6 120.3
C15 C16 H6 120.3
C2 C3 N2 106.6(6)
C2 C3 H10 126.7
N2 C3 H10 126.7
C3 C2 N1 107.3(6)
C3 C2 H18 126.3
N1 C2 H18 126.3
N1 C17 C18 112.2(5)
N1 C17 H17 109.2
C18 C17 H17 109.2
N1 C17 H16 109.2
C18 C17 H16 109.2
H17 C17 H16 107.9
C23 C18 C19 118.0(7)
C23 C18 C17 123.5(6)
C19 C18 C17 118.4(6)
C22 C23 C18 121.8(8)
C22 C23 H15 119.1
C18 C23 H15 119.1
C23 C22 C21 119.8(8)
C23 C22 H14 120.1
C21 C22 H14 120.1
C20 C21 C22 120.1(9)
C20 C21 H13 120.0
C22 C21 H13 120.0
C21 C20 C19 120.4(9)
C21 C20 H12 119.8
C19 C20 H12 119.8
C18 C19 C20 119.8(8)
C18 C19 H11 120.1
C20 C19 H11 120.1

loop_
_geom_bond_atom_site_label_1
_geom_bond_atom_site_label_2
_geom_bond_distance
Au1 C1 1.963(6)
Au1 Cl1 2.2794(16)
N2 C1 1.360(8)
N2 C3 1.375(8)
N2 C5 1.435(8)
N3 N4 1.259(8)
N3 C8 1.406(8)
N4 C9 1.424(8)
N1 C1 1.350(8)
N1 C2 1.370(8)
N1 C17 1.472(8)
C5 C16 1.362(9)
C5 C6 1.373(9)
C6 C7 1.381(9)
C6 H9 0.94
C7 C8 1.388(9)
C7 H8 0.94
C8 C15 1.391(10)
C9 C10 1.349(10)
C9 C14 1.390(11)
C14 C13 1.356(11)
C14 H5 0.94
C13 C12 1.404(12)
C13 H4 0.94
C12 C11 1.330(10)
C12 H3 0.94
C11 C10 1.395(10)
C11 H2 0.94
C10 H1 0.94
C15 C16 1.385(9)
C15 H7 0.94
C16 H6 0.94
C3 C2 1.333(10)
C3 H10 0.94
C2 H18 0.94
C17 C18 1.502(10)
C17 H17 0.98
C17 H16 0.98
C18 C23 1.369(10)
C18 C19 1.378(9)
C23 C22 1.355(13)
C23 H15 0.94
C22 C21 1.373(14)
C22 H14 0.94
C21 C20 1.336(14)
C21 H13 0.94
C20 C19 1.399(12)
C20 H12 0.94
C19 H11 0.94

loop_
_geom_torsion_atom_site_label_1
_geom_torsion_atom_site_label_2
_geom_torsion_atom_site_label_3
_geom_torsion_atom_site_label_4
_geom_torsion
C8 N3 N4 C9 -178.2(6)
C2 N1 C1 N2 -0.1(8)
C17 N1 C1 N2 -176.7(6)
C2 N1 C1 Au1 175.6(5)
C17 N1 C1 Au1 -1.0(11)
C3 N2 C1 N1 0.9(8)
C5 N2 C1 N1 179.5(6)
C3 N2 C1 Au1 -175.0(5)
C5 N2 C1 Au1 3.6(9)
Cl1 Au1 C1 N1 -168.(2)
Cl1 Au1 C1 N2 7.(3)
C1 N2 C5 C16 -126.3(7)
C3 N2 C5 C16 52.2(10)
C1 N2 C5 C6 55.1(9)
C3 N2 C5 C6 -126.5(8)
C16 C5 C6 C7 1.6(11)
N2 C5 C6 C7 -179.7(6)
C5 C6 C7 C8 -1.3(11)
C6 C7 C8 C15 1.0(11)
C6 C7 C8 N3 179.4(7)
N4 N3 C8 C7 18.2(10)
N4 N3 C8 C15 -163.4(7)
N3 N4 C9 C10 -159.6(7)
N3 N4 C9 C14 16.9(11)
C10 C9 C14 C13 -2.5(15)
N4 C9 C14 C13 -179.0(10)
C9 C14 C13 C12 2.4(18)
C14 C13 C12 C11 -0.7(17)
C13 C12 C11 C10 -0.9(14)
C14 C9 C10 C11 0.8(12)
N4 C9 C10 C11 177.5(7)
C12 C11 C10 C9 0.9(12)
C7 C8 C15 C16 -1.0(11)
N3 C8 C15 C16 -179.6(7)
C6 C5 C16 C15 -1.6(12)
N2 C5 C16 C15 179.7(7)
C8 C15 C16 C5 1.3(12)
C1 N2 C3 C2 -1.4(9)
C5 N2 C3 C2 180.0(7)
N2 C3 C2 N1 1.3(9)
C1 N1 C2 C3 -0.8(9)
C17 N1 C2 C3 175.9(7)
C1 N1 C17 C18 100.4(8)
C2 N1 C17 C18 -75.8(9)
N1 C17 C18 C23 -27.8(10)
N1 C17 C18 C19 153.2(6)
C19 C18 C23 C22 1.5(13)
C17 C18 C23 C22 -177.4(8)
C18 C23 C22 C21 -2.5(15)
C23 C22 C21 C20 3.0(15)
C22 C21 C20 C19 -2.6(15)
C23 C18 C19 C20 -1.1(11)
C17 C18 C19 C20 178.0(7)
C21 C20 C19 C18 1.6(13)
